data_2203778
loop_
_publ_author_name
'Ling Xu'
'Guo-Cong Guo'
'Bing Liu'
'Ming-Lai Fu'
'Jin-Shun Huang'

_publ_section_title
;
 3-(1<i>H</i>-1,2,4-Triazol-4-yl)phenol
;
_journal_issue 6
_journal_name_full 'Acta Crystallographica Section E'
_journal_page_first o1060
_journal_page_last o1062
_journal_paper_doi 10.1107/S1600536804012152
_journal_volume 60
_journal_year 2004
_chemical_formula_iupac 'C8 H7 N3 O'
_chemical_formula_moiety 'C8 H7 N3 O'
_chemical_formula_sum 'C8 H7 N3 O'
_chemical_formula_weight 161.17
_chemical_name_systematic ?
_space_group_IT_number 61
_symmetry_cell_setting orthorhombic
_symmetry_space_group_name_Hall '-P 2ac 2ab'
_symmetry_space_group_name_H-M 'P b c a'
_atom_sites_solution_hydrogens geom
_atom_sites_solution_primary direct
_atom_sites_solution_secondary difmap
_cell_angle_alpha 90.00
_cell_angle_beta 90.00
_cell_angle_gamma 90.00
_cell_formula_units_Z 16
_cell_length_a 10.099(5)
_cell_length_b 16.315(7)
_cell_length_c 18.593(8)
_cell_measurement_reflns_used 6856
_cell_measurement_temperature 293(2)
_cell_measurement_theta_max 28.3
_cell_measurement_theta_min 1.1
_cell_volume 3063(2)
_computing_cell_refinement CrystalClear
_computing_data_collection 'CrystalClear (Rigaku, 2002)'
_computing_data_reduction CrystalClear
_computing_molecular_graphics SHELXTL
_computing_publication_material SHELXTL
_computing_structure_refinement SHELXTL
_computing_structure_solution 'SHELXTL (Siemens 1994)'
_diffrn_ambient_temperature 293(2)
_diffrn_measured_fraction_theta_full 0.996
_diffrn_measured_fraction_theta_max 0.996
_diffrn_measurement_device_type 'Rigaku Mercury CCD'
_diffrn_measurement_method \w
_diffrn_radiation_monochromator graphite
_diffrn_radiation_source 'rotating-anode generator'
_diffrn_radiation_type MoK\a
_diffrn_radiation_wavelength 0.71073
_diffrn_reflns_av_R_equivalents 0.0385
_diffrn_reflns_av_sigmaI/netI 0.0191
_diffrn_reflns_limit_h_max 12
_diffrn_reflns_limit_h_min -11
_diffrn_reflns_limit_k_max 19
_diffrn_reflns_limit_k_min -18
_diffrn_reflns_limit_l_max 20
_diffrn_reflns_limit_l_min -22
_diffrn_reflns_number 18275
_diffrn_reflns_theta_full 25.02
_diffrn_reflns_theta_max 25.02
_diffrn_reflns_theta_min 3.23
_diffrn_standards_decay_% 0
_diffrn_standards_number 0
_exptl_absorpt_coefficient_mu 0.098
_exptl_absorpt_correction_T_max 0.988
_exptl_absorpt_correction_T_min 0.915
_exptl_absorpt_correction_type multi-scan
_exptl_absorpt_process_details '(SPHERE in CrystalClear; Rigaku, 2002)'
_exptl_crystal_colour yellow
_exptl_crystal_density_diffrn 1.398
_exptl_crystal_density_method 'not measured'
_exptl_crystal_description prism
_exptl_crystal_F_000 1344
_exptl_crystal_size_max 0.50
_exptl_crystal_size_mid 0.30
_exptl_crystal_size_min 0.15
_refine_diff_density_max 0.134
_refine_diff_density_min -0.156
_refine_ls_extinction_method none
_refine_ls_goodness_of_fit_ref 1.271
_refine_ls_hydrogen_treatment mixed
_refine_ls_matrix_type full
_refine_ls_number_parameters 225
_refine_ls_number_reflns 2686
_refine_ls_number_restraints 0
_refine_ls_restrained_S_all 1.271
_refine_ls_R_factor_all 0.0594
_refine_ls_R_factor_gt 0.0546
_refine_ls_shift/su_max 0.000
_refine_ls_shift/su_mean 0.000
_refine_ls_structure_factor_coef Fsqd
_refine_ls_weighting_details 'calc w = 1/[\s^2^(Fo^2^)+(0.0431P)^2^+0.89P] where P = (Fo^2^+2Fc^2^)/3'
_refine_ls_weighting_scheme calc
_refine_ls_wR_factor_gt 0.1167
_refine_ls_wR_factor_ref 0.1190
_reflns_number_gt 2523
_reflns_number_total 2685
_reflns_threshold_expression I>2\s(I)
_cod_data_source_file lh6207.cif
_cod_data_source_block I
_cod_depositor_comments
;
The following automatic conversions were performed:
'_symmetry_cell_setting' value 'Orthorhombic' changed to 'orthorhombic'
according to '/home/saulius/struct/CIF-dictionaries/cif_core.dic'
dictionary named 'cif_core.dic' version 2.4.1 from 2010-06-29.

Automatic conversion script
Id: cif_fix_enum 1527 2010-12-29 10:47:43Z saulius 

The following automatic conversions were performed:

'_symmetry_cell_setting' value 'Orthorhombic' changed to
'orthorhombic' according to
/home/saulius/struct/CIF-dictionaries/cif_core.dic dictionary named
'cif_core.dic' version 2.4.1 from 2010-06-29.

Automatic conversion script
Id: cif_fix_values 1715 2011-07-08 13:25:40Z adriana 
;
_cod_original_cell_volume 3064(2)
_cod_database_code 2203778
_cod_database_fobs_code 2203778

loop_
_symmetry_equiv_pos_as_xyz
'x, y, z'
'-x+1/2, -y, z+1/2'
'x+1/2, -y+1/2, -z'
'-x, y+1/2, -z+1/2'
'-x, -y, -z'
'x-1/2, y, -z-1/2'
'-x-1/2, y-1/2, z'
'x, -y-1/2, z-1/2'

loop_
_atom_site_label
_atom_site_fract_x
_atom_site_fract_y
_atom_site_fract_z
_atom_site_U_iso_or_equiv
_atom_site_adp_type
_atom_site_calc_flag
_atom_site_refinement_flags
_atom_site_occupancy
_atom_site_type_symbol
O1 -0.02044(18) 0.19717(10) 0.09482(8) 0.0625(5) Uani d . 1 O
N11 0.0420(2) 0.25930(12) 0.45849(9) 0.0594(5) Uani d . 1 N
N12 0.0032(2) 0.18024(11) 0.44348(9) 0.0555(5) Uani d . 1 N
N13 0.07312(16) 0.23740(9) 0.34389(8) 0.0378(4) Uani d . 1 N
C11 0.0824(2) 0.29160(13) 0.39847(11) 0.0550(6) Uani d . 1 C
H11B 0.1136 0.3450 0.3938 0.066 Uiso calc R 1 H
C12 0.0223(2) 0.16975(12) 0.37498(11) 0.0474(5) Uani d . 1 C
H12B 0.0032 0.1215 0.3504 0.057 Uiso calc R 1 H
C13 0.10784(18) 0.25023(11) 0.26964(9) 0.0346(4) Uani d . 1 C
C14 0.21739(19) 0.29700(12) 0.25349(11) 0.0429(5) Uani d . 1 C
H14A 0.2691 0.3197 0.2897 0.051 Uiso calc R 1 H
C15 0.2482(2) 0.30919(13) 0.18183(11) 0.0470(5) Uani d . 1 C
H15A 0.3218 0.3406 0.1698 0.056 Uiso calc R 1 H
C16 0.1720(2) 0.27559(12) 0.12783(11) 0.0458(5) Uani d . 1 C
H16A 0.1946 0.2838 0.0799 0.055 Uiso calc R 1 H
C17 0.0615(2) 0.22946(11) 0.14545(10) 0.0407(5) Uani d . 1 C
C18 0.02910(19) 0.21583(11) 0.21709(9) 0.0384(4) Uani d . 1 C
H18A -0.0441 0.1842 0.2293 0.046 Uiso calc R 1 H
O2 0.78949(15) 0.06705(9) 0.27278(8) 0.0503(4) Uani d . 1 O
N21 0.8752(2) 0.03846(12) -0.07209(9) 0.0602(5) Uani d . 1 N
N22 0.8041(2) -0.03057(12) -0.09034(9) 0.0580(5) Uani d . 1 N
N23 0.76772(16) -0.00472(10) 0.02365(8) 0.0405(4) Uani d . 1 N
C21 0.8505(3) 0.05165(14) -0.00456(12) 0.0577(6) Uani d . 1 C
H21B 0.8860 0.0951 0.0215 0.069 Uiso calc R 1 H
C22 0.7428(3) -0.05468(15) -0.03280(11) 0.0596(6) Uani d . 1 C
H22B 0.6885 -0.1006 -0.0306 0.072 Uiso calc R 1 H
C23 0.71322(19) -0.00898(11) 0.09492(9) 0.0378(4) Uani d . 1 C
C24 0.5947(2) -0.05014(12) 0.10597(11) 0.0452(5) Uani d . 1 C
H24A 0.5514 -0.0760 0.0681 0.054 Uiso calc R 1 H
C25 0.5425(2) -0.05176(12) 0.17466(11) 0.0477(5) Uani d . 1 C
H25A 0.4634 -0.0794 0.1829 0.057 Uiso calc R 1 H
C26 0.60544(19) -0.01318(11) 0.23130(10) 0.0422(5) Uani d . 1 C
H26A 0.5683 -0.0144 0.2771 0.051 Uiso calc R 1 H
C27 0.72396(19) 0.02730(11) 0.21965(9) 0.0376(4) Uani d . 1 C
C28 0.77903(19) 0.02906(12) 0.15105(9) 0.0386(4) Uani d . 1 C
H28A 0.8592 0.0555 0.1430 0.046 Uiso calc R 1 H
H2O 0.749(3) 0.0575(16) 0.3143(15) 0.073(8) Uiso d . 1 H
H1O 0.007(3) 0.2124(18) 0.0481(17) 0.093(9) Uiso d . 1 H

loop_
_atom_site_aniso_label
_atom_site_aniso_U_11
_atom_site_aniso_U_22
_atom_site_aniso_U_33
_atom_site_aniso_U_12
_atom_site_aniso_U_13
_atom_site_aniso_U_23
O1 0.0877(12) 0.0737(11) 0.0262(8) -0.0279(9) -0.0044(8) -0.0016(7)
N11 0.0910(15) 0.0590(11) 0.0283(10) -0.0100(11) 0.0010(9) -0.0048(8)
N12 0.0795(13) 0.0560(11) 0.0311(10) -0.0057(10) 0.0068(9) 0.0030(8)
N13 0.0490(9) 0.0413(9) 0.0232(8) -0.0010(7) -0.0001(7) 0.0001(6)
C11 0.0858(17) 0.0497(12) 0.0296(11) -0.0163(11) 0.0003(11) -0.0037(9)
C12 0.0678(14) 0.0427(11) 0.0318(11) -0.0051(10) 0.0062(10) 0.0012(9)
C13 0.0422(10) 0.0370(9) 0.0247(9) 0.0029(8) 0.0020(8) 0.0013(7)
C14 0.0419(11) 0.0480(11) 0.0388(11) -0.0016(9) -0.0026(9) 0.0001(9)
C15 0.0419(11) 0.0535(12) 0.0455(12) -0.0044(9) 0.0096(9) 0.0043(9)
C16 0.0572(13) 0.0503(12) 0.0299(10) -0.0007(10) 0.0101(9) 0.0040(9)
C17 0.0553(12) 0.0406(10) 0.0262(10) -0.0004(9) 0.0001(9) -0.0020(8)
C18 0.0471(11) 0.0391(10) 0.0291(10) -0.0039(8) 0.0025(8) -0.0002(8)
O2 0.0540(9) 0.0721(10) 0.0248(8) -0.0085(7) -0.0009(6) -0.0039(7)
N21 0.0804(14) 0.0677(12) 0.0324(10) -0.0112(11) 0.0049(9) 0.0011(9)
N22 0.0798(14) 0.0669(12) 0.0274(9) -0.0087(10) -0.0020(9) -0.0037(8)
N23 0.0514(10) 0.0463(9) 0.0239(8) -0.0028(7) -0.0023(7) -0.0009(7)
C21 0.0802(16) 0.0582(13) 0.0348(12) -0.0204(12) 0.0059(11) -0.0026(10)
C22 0.0790(16) 0.0692(15) 0.0306(11) -0.0199(12) -0.0012(11) -0.0075(10)
C23 0.0470(11) 0.0393(10) 0.0270(10) 0.0016(8) 0.0001(8) 0.0011(8)
C24 0.0504(12) 0.0458(11) 0.0394(12) -0.0084(9) -0.0038(9) -0.0046(9)
C25 0.0471(12) 0.0484(12) 0.0476(13) -0.0082(9) 0.0057(10) 0.0010(9)
C26 0.0458(11) 0.0475(11) 0.0335(11) 0.0025(9) 0.0074(9) 0.0039(8)
C27 0.0431(11) 0.0429(10) 0.0267(10) 0.0043(8) -0.0025(8) 0.0000(8)
C28 0.0409(10) 0.0471(11) 0.0278(10) -0.0036(8) -0.0016(8) 0.0011(8)

loop_
_atom_type_symbol
_atom_type_description
_atom_type_scat_dispersion_real
_atom_type_scat_dispersion_imag
_atom_type_scat_source
C C 0.0033 0.0016 'International Tables Vol C Tables 4.2.6.8 and 6.1.1.4'
H H 0.0000 0.0000 'International Tables Vol C Tables 4.2.6.8 and 6.1.1.4'
N N 0.0061 0.0033 'International Tables Vol C Tables 4.2.6.8 and 6.1.1.4'
O O 0.0106 0.0060 'International Tables Vol C Tables 4.2.6.8 and 6.1.1.4'

loop_
_geom_angle_atom_site_label_1
_geom_angle_atom_site_label_2
_geom_angle_atom_site_label_3
_geom_angle
_geom_angle_publ_flag
C17 O1 H1O 110.8(18) ?
C11 N11 N12 107.17(17) ?
C12 N12 N11 106.25(17) ?
C12 N13 C11 103.92(16) y
C12 N13 C13 128.55(16) y
C11 N13 C13 127.51(16) y
N11 C11 N13 110.99(19) ?
N11 C11 H11B 124.5 ?
N13 C11 H11B 124.5 ?
N12 C12 N13 111.66(18) ?
N12 C12 H12B 124.2 ?
N13 C12 H12B 124.2 ?
C14 C13 C18 122.28(17) ?
C14 C13 N13 119.04(16) ?
C18 C13 N13 118.67(16) ?
C13 C14 C15 118.09(18) ?
C13 C14 H14A 121.0 ?
C15 C14 H14A 121.0 ?
C16 C15 C14 121.22(19) ?
C16 C15 H15A 119.4 ?
C14 C15 H15A 119.4 ?
C15 C16 C17 119.59(18) ?
C15 C16 H16A 120.2 ?
C17 C16 H16A 120.2 ?
O1 C17 C16 122.49(18) ?
O1 C17 C18 117.27(18) ?
C16 C17 C18 120.23(18) ?
C13 C18 C17 118.57(18) ?
C13 C18 H18A 120.7 ?
C17 C18 H18A 120.7 ?
C27 O2 H2O 109.1(17) ?
C21 N21 N22 105.89(18) ?
C22 N22 N21 107.06(17) ?
C21 N23 C22 102.96(17) y
C21 N23 C23 128.98(16) y
C22 N23 C23 127.99(18) y
N21 C21 N23 112.45(19) ?
N21 C21 H21B 123.8 ?
N23 C21 H21B 123.8 ?
N22 C22 N23 111.6(2) ?
N22 C22 H22B 124.2 ?
N23 C22 H22B 124.2 ?
C28 C23 C24 121.30(17) ?
C28 C23 N23 119.33(17) ?
C24 C23 N23 119.37(16) ?
C25 C24 C23 118.35(18) ?
C25 C24 H24A 120.8 ?
C23 C24 H24A 120.8 ?
C26 C25 C24 121.37(19) ?
C26 C25 H25A 119.3 ?
C24 C25 H25A 119.3 ?
C25 C26 C27 119.72(18) ?
C25 C26 H26A 120.1 ?
C27 C26 H26A 120.1 ?
O2 C27 C26 122.47(17) ?
O2 C27 C28 117.60(17) ?
C26 C27 C28 119.92(17) ?
C23 C28 C27 119.33(18) ?
C23 C28 H28A 120.3 ?
C27 C28 H28A 120.3 ?

loop_
_geom_bond_atom_site_label_1
_geom_bond_atom_site_label_2
_geom_bond_distance
_geom_bond_publ_flag
O1 C17 1.360(2) ?
O1 H1O 0.95(3) ?
N11 C11 1.300(3) y
N11 N12 1.377(3) y
N12 C12 1.299(3) y
N13 C12 1.347(2) y
N13 C11 1.349(2) y
N13 C13 1.440(2) y
C11 H11B 0.9300 ?
C12 H12B 0.9300 ?
C13 C14 1.377(3) ?
C13 C18 1.379(3) ?
C14 C15 1.383(3) ?
C14 H14A 0.9300 ?
C15 C16 1.379(3) ?
C15 H15A 0.9300 ?
C16 C17 1.385(3) ?
C16 H16A 0.9300 ?
C17 C18 1.389(3) ?
C18 H18A 0.9300 ?
O2 C27 1.354(2) ?
O2 H2O 0.89(3) ?
N21 C21 1.298(3) y
N21 N22 1.378(3) y
N22 C22 1.297(3) y
N23 C21 1.349(3) y
N23 C22 1.353(3) y
N23 C23 1.436(2) y
C21 H21B 0.9300 ?
C22 H22B 0.9300 ?
C23 C28 1.384(3) ?
C23 C24 1.388(3) ?
C24 C25 1.382(3) ?
C24 H24A 0.9300 ?
C25 C26 1.382(3) ?
C25 H25A 0.9300 ?
C26 C27 1.384(3) ?
C26 H26A 0.9300 ?
C27 C28 1.392(3) ?
C28 H28A 0.9300 ?

loop_
_geom_hbond_atom_site_label_D
_geom_hbond_atom_site_label_H
_geom_hbond_atom_site_label_A
_geom_hbond_site_symmetry_A
_geom_hbond_distance_DH
_geom_hbond_distance_HA
_geom_hbond_distance_DA
_geom_hbond_angle_DHA
O2 H2O N22 2_655 0.89(3) 1.91(3) 2.779(2) 169(3)
O1 H1O N11 8_565 0.95(3) 1.76(3) 2.707(2) 174(3)

loop_
_cod_related_entry_id
_cod_related_entry_database
_cod_related_entry_code
1 ChemSpider 21686402
